data_7107738
loop_
_publ_author_name
'Weidong Pang'
'Xian-Fu Zhang'
'Jinyuan Zhou'
'Changjiang Yu'
'Erhong Hao'
'Lijuan Jiao'

_publ_section_title
;
 Modulating the singlet oxygen generation property of meso-beta directly
 linked BODIPY dimers
;
_journal_name_full Chem.Commun.
_journal_page_first 5437
_journal_paper_doi 10.1039/c2cc30915g
_journal_volume 48
_journal_year 2012
_chemical_formula_sum 'C24 H14 B2 Cl2 F4 N4'
_chemical_formula_weight 526.91
_chemical_name_systematic
;
?
;
_space_group_IT_number 14
_symmetry_cell_setting monoclinic
_symmetry_space_group_name_Hall '-P 2ybc'
_symmetry_space_group_name_H-M 'P 1 21/c 1'
_atom_sites_solution_hydrogens geom
_atom_sites_solution_primary direct
_atom_sites_solution_secondary difmap
_audit_creation_method SHELXL-97
_cell_angle_alpha 90.00
_cell_angle_beta 103.6880(10)
_cell_angle_gamma 90.00
_cell_formula_units_Z 4
_cell_length_a 10.6288(9)
_cell_length_b 11.0950(9)
_cell_length_c 19.9094(17)
_cell_measurement_reflns_used 7122
_cell_measurement_temperature 293(2)
_cell_measurement_theta_max 27.15
_cell_measurement_theta_min 2.52
_cell_volume 2281.2(3)
_computing_cell_refinement 'Bruker SMART'
_computing_data_collection 'Bruker SMART'
_computing_data_reduction 'Bruker SAINT'
_computing_molecular_graphics 'Bruker SHELXTL'
_computing_publication_material 'Bruker SHELXTL'
_computing_structure_refinement 'SHELXL-97 (Sheldrick, 1997)'
_computing_structure_solution 'SHELXS-97 (Sheldrick, 1990)'
_diffrn_ambient_temperature 293(2)
_diffrn_measured_fraction_theta_full 0.992
_diffrn_measured_fraction_theta_max 0.992
_diffrn_measurement_device_type 'CCD area detector'
_diffrn_measurement_method 'phi and omega scans'
_diffrn_radiation_monochromator graphite
_diffrn_radiation_source 'fine-focus sealed tube'
_diffrn_radiation_type MoK\a
_diffrn_radiation_wavelength 0.71073
_diffrn_reflns_av_R_equivalents 0.0338
_diffrn_reflns_av_sigmaI/netI 0.0307
_diffrn_reflns_limit_h_max 11
_diffrn_reflns_limit_h_min -13
_diffrn_reflns_limit_k_max 14
_diffrn_reflns_limit_k_min -14
_diffrn_reflns_limit_l_max 25
_diffrn_reflns_limit_l_min -25
_diffrn_reflns_number 19393
_diffrn_reflns_theta_full 27.60
_diffrn_reflns_theta_max 27.60
_diffrn_reflns_theta_min 1.97
_exptl_absorpt_coefficient_mu 0.340
_exptl_absorpt_correction_T_max 0.9382
_exptl_absorpt_correction_T_min 0.9290
_exptl_absorpt_correction_type multi-scan
_exptl_crystal_density_diffrn 1.534
_exptl_crystal_density_method 'not measured'
_exptl_crystal_F_000 1064
_exptl_crystal_size_max 0.22
_exptl_crystal_size_mid 0.21
_exptl_crystal_size_min 0.19
_refine_diff_density_max 0.783
_refine_diff_density_min -0.586
_refine_diff_density_rms 0.055
_refine_ls_extinction_method none
_refine_ls_goodness_of_fit_ref 1.040
_refine_ls_hydrogen_treatment constr
_refine_ls_matrix_type full
_refine_ls_number_parameters 325
_refine_ls_number_reflns 5248
_refine_ls_number_restraints 0
_refine_ls_restrained_S_all 1.040
_refine_ls_R_factor_all 0.0742
_refine_ls_R_factor_gt 0.0527
_refine_ls_shift/su_max 0.000
_refine_ls_shift/su_mean 0.000
_refine_ls_structure_factor_coef Fsqd
_refine_ls_weighting_details 'calc w=1/[\s^2^(Fo^2^)+(0.0801P)^2^+1.3790P] where P=(Fo^2^+2Fc^2^)/3'
_refine_ls_weighting_scheme calc
_refine_ls_wR_factor_gt 0.1456
_refine_ls_wR_factor_ref 0.1635
_reflns_number_gt 3784
_reflns_number_total 5248
_reflns_threshold_expression >2sigma(I)
_cod_data_source_file c2cc30915g.txt
_cod_data_source_block 110112b_0m
_cod_original_sg_symbol_H-M 'P2(1)/c '
_cod_database_code 7107738

loop_
_symmetry_equiv_pos_as_xyz
'x, y, z'
'-x, y+1/2, -z+1/2'
'-x, -y, -z'
'x, -y-1/2, z-1/2'

loop_
_atom_site_label
_atom_site_type_symbol
_atom_site_fract_x
_atom_site_fract_y
_atom_site_fract_z
_atom_site_U_iso_or_equiv
_atom_site_adp_type
_atom_site_occupancy
_atom_site_symmetry_multiplicity
_atom_site_calc_flag
_atom_site_refinement_flags
B1 B 0.2107(3) 1.0034(2) 0.04840(15) 0.0418(6) Uani 1 1 d .
C1 C 0.4087(3) 1.1395(3) 0.0541(2) 0.0770(11) Uani 1 1 d .
H1 H 0.3635 1.2008 0.0268 0.092 Uiso 1 1 calc R
Cl1 Cl 0.54107(8) 0.65431(8) 0.07173(4) 0.0682(3) Uani 1 1 d .
F1 F 0.17507(18) 0.99253(19) -0.02145(9) 0.0713(5) Uani 1 1 d .
N1 N 0.3554(2) 1.03944(19) 0.07131(12) 0.0478(5) Uani 1 1 d .
B2 B -0.1083(3) 0.3796(2) 0.13481(15) 0.0414(6) Uani 1 1 d .
C2 C 0.5432(3) 1.1397(4) 0.0829(3) 0.0974(16) Uani 1 1 d .
H2 H 0.6011 1.2005 0.0787 0.117 Uiso 1 1 calc R
Cl2 Cl 0.51680(9) 0.93472(9) 0.29021(5) 0.0847(3) Uani 1 1 d .
F2 F 0.13569(16) 1.08863(14) 0.06970(11) 0.0666(5) Uani 1 1 d .
N2 N 0.20005(17) 0.88048(16) 0.08444(10) 0.0346(4) Uani 1 1 d .
C3 C 0.5724(3) 1.0348(3) 0.1179(2) 0.0716(10) Uani 1 1 d .
H3 H 0.6544 1.0092 0.1413 0.086 Uiso 1 1 calc R
F3 F -0.04313(18) 0.28243(14) 0.11736(9) 0.0653(5) Uani 1 1 d .
N3 N -0.02300(18) 0.44973(17) 0.19597(10) 0.0378(4) Uani 1 1 d .
C4 C 0.4545(2) 0.9709(2) 0.11232(14) 0.0465(6) Uani 1 1 d .
F4 F -0.22147(16) 0.34280(15) 0.15152(9) 0.0614(5) Uani 1 1 d .
N4 N -0.13854(18) 0.47138(16) 0.07463(10) 0.0363(4) Uani 1 1 d .
C5 C 0.4295(2) 0.8626(2) 0.13995(12) 0.0370(5) Uani 1 1 d .
C6 C 0.3023(2) 0.81788(19) 0.12710(12) 0.0335(5) Uani 1 1 d .
C7 C 0.2530(2) 0.71261(19) 0.14945(12) 0.0340(5) Uani 1 1 d .
H7 H 0.2998 0.6549 0.1790 0.041 Uiso 1 1 calc R
C8 C 0.1198(2) 0.70988(19) 0.11906(11) 0.0318(4) Uani 1 1 d .
C9 C 0.0921(2) 0.81548(19) 0.07920(12) 0.0341(5) Uani 1 1 d .
H9 H 0.0107 0.8370 0.0530 0.041 Uiso 1 1 calc R
C10 C 0.5397(2) 0.7940(2) 0.18377(12) 0.0378(5) Uani 1 1 d .
C11 C 0.6009(2) 0.7015(2) 0.15662(13) 0.0437(6) Uani 1 1 d .
C12 C 0.7088(3) 0.6429(3) 0.19532(17) 0.0566(7) Uani 1 1 d .
H12 H 0.7476 0.5812 0.1759 0.068 Uiso 1 1 calc R
C13 C 0.7576(3) 0.6765(3) 0.26219(18) 0.0651(9) Uani 1 1 d .
H13 H 0.8316 0.6390 0.2881 0.078 Uiso 1 1 calc R
C14 C 0.6987(3) 0.7653(3) 0.29172(16) 0.0661(9) Uani 1 1 d .
H14 H 0.7312 0.7866 0.3377 0.079 Uiso 1 1 calc R
C15 C 0.5906(3) 0.8227(2) 0.25253(14) 0.0508(7) Uani 1 1 d .
C16 C 0.0324(2) 0.61131(18) 0.12545(11) 0.0303(4) Uani 1 1 d .
C17 C 0.0482(2) 0.55219(19) 0.18960(12) 0.0334(5) Uani 1 1 d .
C18 C 0.1147(2) 0.5869(2) 0.25635(12) 0.0388(5) Uani 1 1 d .
H18 H 0.1702 0.6525 0.2675 0.047 Uiso 1 1 calc R
C19 C 0.0831(3) 0.5062(3) 0.30242(13) 0.0493(6) Uani 1 1 d .
H19 H 0.1122 0.5075 0.3503 0.059 Uiso 1 1 calc R
C20 C -0.0007(3) 0.4228(2) 0.26346(13) 0.0488(6) Uani 1 1 d .
H20 H -0.0363 0.3574 0.2816 0.059 Uiso 1 1 calc R
C21 C -0.0662(2) 0.57375(19) 0.06872(11) 0.0325(5) Uani 1 1 d .
C22 C -0.1114(2) 0.6202(2) 0.00156(12) 0.0397(5) Uani 1 1 d .
H22 H -0.0799 0.6875 -0.0169 0.048 Uiso 1 1 calc R
C23 C -0.2118(3) 0.5463(2) -0.03162(13) 0.0482(6) Uani 1 1 d .
H23 H -0.2618 0.5556 -0.0764 0.058 Uiso 1 1 calc R
C24 C -0.2240(2) 0.4560(2) 0.01424(13) 0.0464(6) Uani 1 1 d .
H24 H -0.2835 0.3933 0.0044 0.056 Uiso 1 1 calc R

loop_
_atom_site_aniso_label
_atom_site_aniso_U_11
_atom_site_aniso_U_22
_atom_site_aniso_U_33
_atom_site_aniso_U_23
_atom_site_aniso_U_13
_atom_site_aniso_U_12
B1 0.0338(13) 0.0389(13) 0.0476(16) 0.0120(12) -0.0005(12) -0.0048(11)
C1 0.0527(18) 0.0613(18) 0.106(3) 0.0409(19) -0.0025(17) -0.0174(15)
Cl1 0.0692(5) 0.0840(6) 0.0495(4) -0.0102(4) 0.0103(4) 0.0105(4)
F1 0.0714(12) 0.0885(13) 0.0436(9) 0.0205(8) -0.0069(8) -0.0250(10)
N1 0.0355(11) 0.0416(11) 0.0604(14) 0.0168(10) -0.0003(10) -0.0076(8)
B2 0.0436(15) 0.0364(13) 0.0430(15) 0.0027(11) 0.0080(12) -0.0086(11)
C2 0.0507(19) 0.081(2) 0.146(4) 0.053(3) -0.007(2) -0.0299(17)
Cl2 0.0787(6) 0.0911(6) 0.0711(6) -0.0342(5) -0.0084(4) 0.0307(5)
F2 0.0503(9) 0.0408(8) 0.1076(15) 0.0131(9) 0.0168(9) 0.0083(7)
N2 0.0272(9) 0.0342(9) 0.0388(10) 0.0073(8) 0.0005(7) -0.0013(7)
C3 0.0360(14) 0.069(2) 0.100(3) 0.0269(18) -0.0022(15) -0.0173(13)
F3 0.0912(13) 0.0388(8) 0.0644(11) -0.0012(7) 0.0155(9) 0.0083(8)
N3 0.0364(10) 0.0368(9) 0.0376(10) 0.0063(8) 0.0037(8) -0.0045(8)
C4 0.0306(12) 0.0465(13) 0.0568(16) 0.0086(11) -0.0006(11) -0.0064(10)
F4 0.0520(9) 0.0674(10) 0.0627(10) 0.0084(8) 0.0094(8) -0.0269(8)
N4 0.0336(10) 0.0354(9) 0.0370(10) -0.0016(8) 0.0028(8) -0.0072(8)
C5 0.0288(11) 0.0393(11) 0.0398(12) 0.0020(9) 0.0016(9) -0.0013(9)
C6 0.0279(11) 0.0322(10) 0.0374(12) 0.0029(8) 0.0018(9) -0.0001(8)
C7 0.0300(11) 0.0322(10) 0.0370(12) 0.0026(9) 0.0026(9) 0.0012(8)
C8 0.0273(10) 0.0320(10) 0.0349(11) 0.0004(8) 0.0051(9) -0.0013(8)
C9 0.0254(10) 0.0341(10) 0.0392(12) 0.0026(9) 0.0007(9) -0.0009(8)
C10 0.0266(10) 0.0394(11) 0.0435(13) 0.0041(10) 0.0007(9) -0.0020(9)
C11 0.0353(12) 0.0502(13) 0.0447(14) 0.0020(11) 0.0078(10) -0.0003(10)
C12 0.0409(14) 0.0586(16) 0.0703(19) 0.0025(14) 0.0134(13) 0.0148(12)
C13 0.0424(16) 0.072(2) 0.070(2) 0.0071(16) -0.0080(14) 0.0192(14)
C14 0.0549(17) 0.078(2) 0.0519(17) -0.0095(15) -0.0149(14) 0.0166(15)
C15 0.0418(14) 0.0532(15) 0.0500(15) -0.0085(12) -0.0038(12) 0.0076(11)
C16 0.0264(10) 0.0285(9) 0.0353(11) -0.0008(8) 0.0061(8) 0.0009(8)
C17 0.0283(10) 0.0330(10) 0.0368(11) 0.0029(9) 0.0034(9) -0.0010(8)
C18 0.0338(12) 0.0424(12) 0.0368(12) 0.0005(10) 0.0012(9) -0.0016(9)
C19 0.0465(14) 0.0643(16) 0.0333(12) 0.0074(11) 0.0020(11) -0.0035(12)
C20 0.0504(15) 0.0527(15) 0.0408(13) 0.0135(11) 0.0059(11) -0.0077(12)
C21 0.0300(11) 0.0316(10) 0.0343(11) 0.0008(8) 0.0047(9) -0.0005(8)
C22 0.0427(13) 0.0396(12) 0.0346(12) 0.0007(9) 0.0045(10) -0.0003(10)
C23 0.0480(15) 0.0516(14) 0.0376(13) -0.0031(11) -0.0044(11) -0.0010(11)
C24 0.0410(13) 0.0477(13) 0.0444(14) -0.0060(11) -0.0023(11) -0.0099(11)

loop_
_atom_type_symbol
_atom_type_description
_atom_type_scat_dispersion_real
_atom_type_scat_dispersion_imag
_atom_type_scat_source
C C 0.0033 0.0016 'International Tables Vol C Tables 4.2.6.8 and 6.1.1.4'
H H 0.0000 0.0000 'International Tables Vol C Tables 4.2.6.8 and 6.1.1.4'
B B 0.0013 0.0007 'International Tables Vol C Tables 4.2.6.8 and 6.1.1.4'
N N 0.0061 0.0033 'International Tables Vol C Tables 4.2.6.8 and 6.1.1.4'
F F 0.0171 0.0103 'International Tables Vol C Tables 4.2.6.8 and 6.1.1.4'
Cl Cl 0.1484 0.1585 'International Tables Vol C Tables 4.2.6.8 and 6.1.1.4'

loop_
_geom_angle_atom_site_label_1
_geom_angle_atom_site_label_2
_geom_angle_atom_site_label_3
_geom_angle
F1 B1 F2 109.7(2)
F1 B1 N1 110.0(2)
F2 B1 N1 109.9(2)
F1 B1 N2 111.2(2)
F2 B1 N2 110.6(2)
N1 B1 N2 105.41(18)
N1 C1 C2 110.5(3)
C1 N1 C4 107.3(2)
C1 N1 B1 126.4(2)
C4 N1 B1 126.22(19)
F3 B2 F4 110.4(2)
F3 B2 N3 111.0(2)
F4 B2 N3 109.9(2)
F3 B2 N4 110.3(2)
F4 B2 N4 110.3(2)
N3 B2 N4 104.75(18)
C3 C2 C1 107.1(3)
C9 N2 C6 107.99(17)
C9 N2 B1 126.20(18)
C6 N2 B1 125.81(18)
C2 C3 C4 107.3(3)
C20 N3 C17 107.6(2)
C20 N3 B2 127.5(2)
C17 N3 B2 124.85(19)
C5 C4 N1 121.3(2)
C5 C4 C3 131.0(2)
N1 C4 C3 107.7(2)
C24 N4 C21 107.44(19)
C24 N4 B2 125.9(2)
C21 N4 B2 125.78(18)
C4 C5 C6 120.3(2)
C4 C5 C10 118.7(2)
C6 C5 C10 120.9(2)
C7 C6 N2 108.28(18)
C7 C6 C5 130.9(2)
N2 C6 C5 120.78(19)
C6 C7 C8 107.30(18)
C7 C8 C9 106.29(18)
C7 C8 C16 125.23(19)
C9 C8 C16 128.37(19)
N2 C9 C8 110.12(18)
C15 C10 C11 116.4(2)
C15 C10 C5 122.0(2)
C11 C10 C5 121.6(2)
C12 C11 C10 122.2(2)
C12 C11 Cl1 117.7(2)
C10 C11 Cl1 120.17(19)
C13 C12 C11 119.4(3)
C12 C13 C14 120.6(3)
C13 C14 C15 119.5(3)
C14 C15 C10 122.0(3)
C14 C15 Cl2 119.2(2)
C10 C15 Cl2 118.83(19)
C21 C16 C17 119.64(19)
C21 C16 C8 121.30(19)
C17 C16 C8 119.06(19)
N3 C17 C18 107.56(19)
N3 C17 C16 120.88(19)
C18 C17 C16 130.9(2)
C19 C18 C17 107.7(2)
C18 C19 C20 106.6(2)
N3 C20 C19 110.5(2)
N4 C21 C22 107.91(19)
N4 C21 C16 119.63(19)
C22 C21 C16 132.5(2)
C23 C22 C21 106.8(2)
C24 C23 C22 107.2(2)
N4 C24 C23 110.6(2)

loop_
_geom_bond_atom_site_label_1
_geom_bond_atom_site_label_2
_geom_bond_distance
B1 F1 1.357(3)
B1 F2 1.368(3)
B1 N1 1.549(3)
B1 N2 1.557(3)
C1 N1 1.328(3)
C1 C2 1.409(5)
Cl1 C11 1.739(3)
N1 C4 1.395(3)
B2 F3 1.370(3)
B2 F4 1.383(3)
B2 N3 1.545(3)
B2 N4 1.547(3)
C2 C3 1.355(5)
Cl2 C15 1.732(3)
N2 C9 1.338(3)
N2 C6 1.396(3)
C3 C4 1.420(4)
N3 C20 1.342(3)
N3 C17 1.388(3)
C4 C5 1.373(3)
N4 C24 1.335(3)
N4 C21 1.392(3)
C5 C6 1.406(3)
C5 C10 1.493(3)
C6 C7 1.395(3)
C7 C8 1.402(3)
C8 C9 1.407(3)
C8 C16 1.460(3)
C10 C15 1.385(3)
C10 C11 1.391(4)
C11 C12 1.383(4)
C12 C13 1.362(4)
C13 C14 1.372(4)
C14 C15 1.383(4)
C16 C21 1.410(3)
C16 C17 1.410(3)
C17 C18 1.403(3)
C18 C19 1.379(4)
C19 C20 1.387(4)
C21 C22 1.407(3)
C22 C23 1.383(3)
C23 C24 1.382(4)
